data_4068282
loop_
_publ_author_name
'Fang, Min'
'Jones, Nathan D.'
'Friesen, Kristina'
'Lin, Guanyang'
'Ferguson, Michael J.'
'McDonald, Robert'
'Lukowski, Robert'
'Cavell, Ronald G.'

_publ_section_title
;
 Bimetallic, Spirocyclic, Methylene-Bridged Carbene Complexes of Rhodium
 and Palladium Derived by Stepwise Metalations of Lithiated
 Bis(diphenylphosphoranotrimethylsilylimido)methandiide
;
_journal_issue 6
_journal_name_full Organometallics
_journal_page_first 1652
_journal_paper_doi 10.1021/om8005678
_journal_volume 28
_journal_year 2009
_chemical_formula_moiety 'C36 H43 N2 O2 P2 Pd Rh Si2'
_chemical_formula_sum 'C36 H43 N2 O2 P2 Pd Rh Si2'
_chemical_formula_weight 863.15
_chemical_name_systematic
;

 ?

;
_space_group_IT_number 61
_symmetry_cell_setting orthorhombic
_symmetry_space_group_name_Hall '-P 2ac 2ab'
_symmetry_space_group_name_H-M 'P b c a'
_atom_sites_solution_hydrogens geom
_atom_sites_solution_primary direct
_atom_sites_solution_secondary difmap
_audit_creation_method 'manual editing of SHELXL template'
_cell_angle_alpha 90.00
_cell_angle_beta 90.00
_cell_angle_gamma 90.00
_cell_formula_units_Z 8
_cell_length_a 19.7410(16)
_cell_length_b 18.8899(16)
_cell_length_c 20.6055(17)
_cell_measurement_reflns_used 5542
_cell_measurement_temperature 193(2)
_cell_measurement_theta_max 25.89
_cell_measurement_theta_min 2.23
_cell_volume 7683.9(11)
_computing_cell_refinement 'Bruker SAINT (Bruker, 1997)'
_computing_data_collection 'Bruker SMART (Bruker, 1997)'
_computing_data_reduction 'Bruker SAINT (Bruker, 1997)'
_computing_molecular_graphics 'Bruker SHELXTL (Bruker, 1997)'
_computing_publication_material 'Bruker SHELXTL (Bruker, 1997)'
_computing_structure_refinement 'SHELXL-97 (Sheldrick, 1997)'
_computing_structure_solution 'SHELXS-97 (Sheldrick, 1990)'
_diffrn_ambient_temperature 193(2)
_diffrn_detector_area_resol_mean 8.192
_diffrn_measured_fraction_theta_full 0.998
_diffrn_measured_fraction_theta_max 0.998
_diffrn_measurement_device_type 'Bruker PLATFORM diffractometer/SMART 1000 CCD area detector'
_diffrn_measurement_method '\w scans'
_diffrn_radiation_monochromator graphite
_diffrn_radiation_source 'fine-focus sealed tube'
_diffrn_radiation_type MoK\a
_diffrn_radiation_wavelength 0.71073
_diffrn_reflns_av_R_equivalents 0.0821
_diffrn_reflns_av_sigmaI/netI 0.0431
_diffrn_reflns_limit_h_max 24
_diffrn_reflns_limit_h_min -24
_diffrn_reflns_limit_k_max 23
_diffrn_reflns_limit_k_min -23
_diffrn_reflns_limit_l_max 25
_diffrn_reflns_limit_l_min -25
_diffrn_reflns_number 56702
_diffrn_reflns_theta_full 26.42
_diffrn_reflns_theta_max 26.42
_diffrn_reflns_theta_min 1.79
_diffrn_standards_decay_% 0
_diffrn_standards_interval_time 0
_diffrn_standards_number 0
_exptl_absorpt_coefficient_mu 1.076
_exptl_absorpt_correction_T_max 0.9582
_exptl_absorpt_correction_T_min 0.6607
_exptl_absorpt_correction_type multi-scan
_exptl_absorpt_process_details 'SADABS (Sheldrick, 1996)'
_exptl_crystal_colour yellow
_exptl_crystal_density_diffrn 1.492
_exptl_crystal_density_method 'not measured'
_exptl_crystal_description block
_exptl_crystal_F_000 3504
_exptl_crystal_size_max 0.42
_exptl_crystal_size_mid 0.13
_exptl_crystal_size_min 0.04
_refine_diff_density_max 0.760
_refine_diff_density_min -0.756
_refine_diff_density_rms 0.088
_refine_ls_extinction_method none
_refine_ls_goodness_of_fit_ref 1.031
_refine_ls_hydrogen_treatment constr
_refine_ls_matrix_type full
_refine_ls_number_parameters 415
_refine_ls_number_reflns 7879
_refine_ls_number_restraints 0
_refine_ls_restrained_S_all 1.031
_refine_ls_R_factor_all 0.0631
_refine_ls_R_factor_gt 0.0336
_refine_ls_shift/su_max 0.001
_refine_ls_shift/su_mean 0.000
_refine_ls_structure_factor_coef Fsqd
_refine_ls_weighting_details 'calc w=1/[\s^2^(Fo^2^)+(0.0311P)^2^+6.2358P] where P=(Fo^2^+2Fc^2^)/3'
_refine_ls_weighting_scheme calc
_refine_ls_wR_factor_gt 0.0690
_refine_ls_wR_factor_ref 0.0800
_reflns_number_gt 5544
_reflns_number_total 7879
_reflns_threshold_expression I>2\s(I)
_cod_data_source_file om8005678_si_002.cif
_cod_data_source_block 4
_cod_depositor_comments
;
The following automatic conversions were performed:

'_symmetry_cell_setting' value 'Orthorhombic' changed to
'orthorhombic' according to
/home/saulius/struct/CIF-dictionaries/cif_core.dic dictionary named
'cif_core.dic' version 2.4.2 from 2011-04-26.

Automatic conversion script
Id: cif_fix_values 1715 2011-07-08 13:25:40Z adriana 
;
_cod_database_code 4068282

loop_
_symmetry_equiv_pos_as_xyz
'x, y, z'
'-x+1/2, -y, z+1/2'
'-x, y+1/2, -z+1/2'
'x+1/2, -y+1/2, -z'
'-x, -y, -z'
'x-1/2, y, -z-1/2'
'x, -y-1/2, z-1/2'
'-x-1/2, y-1/2, z'

loop_
_atom_site_label
_atom_site_type_symbol
_atom_site_fract_x
_atom_site_fract_y
_atom_site_fract_z
_atom_site_U_iso_or_equiv
_atom_site_adp_type
_atom_site_occupancy
_atom_site_symmetry_multiplicity
_atom_site_calc_flag
_atom_site_refinement_flags
Pd Pd 0.050459(13) 0.624488(14) 0.442332(12) 0.02632(8) Uani 1 1 d .
Rh Rh 0.047982(13) 0.781481(14) 0.411570(13) 0.02784(8) Uani 1 1 d .
P1 P 0.05038(4) 0.63422(4) 0.31049(4) 0.02123(18) Uani 1 1 d .
P2 P -0.07188(4) 0.72391(5) 0.36748(4) 0.02343(19) Uani 1 1 d .
Si1 Si 0.17588(5) 0.54481(5) 0.34877(5) 0.0307(2) Uani 1 1 d .
Si2 Si -0.10193(5) 0.87034(5) 0.42775(5) 0.0349(2) Uani 1 1 d .
O4 O 0.09455(17) 0.91987(17) 0.46658(18) 0.0729(10) Uani 1 1 d .
O5 O 0.19465(15) 0.74368(18) 0.41627(17) 0.0680(10) Uani 1 1 d .
N1 N 0.10582(13) 0.59807(14) 0.35588(13) 0.0245(6) Uani 1 1 d .
N2 N -0.05867(13) 0.79387(14) 0.41021(14) 0.0293(7) Uani 1 1 d .
C1 C 0.0941(2) 0.5707(3) 0.5262(2) 0.0598(13) Uani 1 1 d .
H1A H 0.1006 0.5189 0.5226 0.072 Uiso 1 1 calc R
H1B H 0.1314 0.5953 0.5491 0.072 Uiso 1 1 calc R
C2 C 0.0319(4) 0.5931(4) 0.5382(2) 0.107(3) Uani 1 1 d .
H2 H -0.0006 0.5526 0.5395 0.129 Uiso 1 1 calc R
C3 C -0.0007(2) 0.6539(3) 0.52758(19) 0.0554(12) Uani 1 1 d .
H3A H 0.0169 0.6961 0.5506 0.066 Uiso 1 1 calc R
H3B H -0.0507 0.6515 0.5264 0.066 Uiso 1 1 calc R
C4 C 0.0751(2) 0.8681(2) 0.4484(2) 0.0426(10) Uani 1 1 d .
C5 C 0.1382(2) 0.7574(2) 0.4126(2) 0.0420(10) Uani 1 1 d .
C10 C 0.00911(16) 0.68867(17) 0.36568(15) 0.0241(7) Uani 1 1 d .
C11 C 0.08817(16) 0.67557(18) 0.23895(16) 0.0254(7) Uani 1 1 d .
C12 C 0.11675(17) 0.74305(19) 0.24386(18) 0.0327(8) Uani 1 1 d .
H12 H 0.1132 0.7687 0.2834 0.039 Uiso 1 1 calc R
C13 C 0.15028(19) 0.7728(2) 0.1915(2) 0.0424(10) Uani 1 1 d .
H13 H 0.1697 0.8186 0.1953 0.051 Uiso 1 1 calc R
C14 C 0.1556(2) 0.7360(2) 0.1336(2) 0.0447(10) Uani 1 1 d .
H14 H 0.1784 0.7566 0.0976 0.054 Uiso 1 1 calc R
C15 C 0.1278(2) 0.6695(2) 0.12835(18) 0.0429(10) Uani 1 1 d .
H15 H 0.1316 0.6441 0.0887 0.051 Uiso 1 1 calc R
C16 C 0.09417(18) 0.6394(2) 0.18049(17) 0.0335(9) Uani 1 1 d .
H16 H 0.0750 0.5935 0.1762 0.040 Uiso 1 1 calc R
C17 C 0.24076(19) 0.5722(2) 0.40883(19) 0.0472(11) Uani 1 1 d .
H17A H 0.2533 0.6217 0.4012 0.057 Uiso 1 1 calc R
H17B H 0.2809 0.5421 0.4043 0.057 Uiso 1 1 calc R
H17C H 0.2223 0.5672 0.4528 0.057 Uiso 1 1 calc R
C18 C 0.1549(2) 0.4514(2) 0.3657(3) 0.0616(13) Uani 1 1 d .
H18A H 0.1210 0.4349 0.3344 0.074 Uiso 1 1 calc R
H18B H 0.1366 0.4473 0.4097 0.074 Uiso 1 1 calc R
H18C H 0.1958 0.4224 0.3619 0.074 Uiso 1 1 calc R
C19 C 0.21332(19) 0.5486(3) 0.2659(2) 0.0553(12) Uani 1 1 d .
H19A H 0.1793 0.5342 0.2339 0.066 Uiso 1 1 calc R
H19B H 0.2523 0.5166 0.2635 0.066 Uiso 1 1 calc R
H19C H 0.2281 0.5971 0.2566 0.066 Uiso 1 1 calc R
C21 C -0.00850(15) 0.56963(17) 0.27644(16) 0.0243(7) Uani 1 1 d .
C22 C -0.04949(16) 0.58353(19) 0.22278(16) 0.0292(8) Uani 1 1 d .
H22 H -0.0470 0.6282 0.2018 0.035 Uiso 1 1 calc R
C23 C -0.09383(18) 0.5325(2) 0.20005(19) 0.0388(9) Uani 1 1 d .
H23 H -0.1214 0.5421 0.1633 0.047 Uiso 1 1 calc R
C24 C -0.09808(18) 0.4678(2) 0.2304(2) 0.0426(10) Uani 1 1 d .
H24 H -0.1284 0.4328 0.2145 0.051 Uiso 1 1 calc R
C25 C -0.05835(19) 0.4535(2) 0.2841(2) 0.0414(10) Uani 1 1 d .
H25 H -0.0615 0.4089 0.3052 0.050 Uiso 1 1 calc R
C26 C -0.01386(17) 0.50441(19) 0.30699(17) 0.0317(8) Uani 1 1 d .
H26 H 0.0133 0.4946 0.3440 0.038 Uiso 1 1 calc R
C27 C -0.0709(3) 0.9461(2) 0.3785(3) 0.0662(14) Uani 1 1 d .
H27A H -0.0224 0.9530 0.3865 0.079 Uiso 1 1 calc R
H27B H -0.0957 0.9890 0.3906 0.079 Uiso 1 1 calc R
H27C H -0.0782 0.9361 0.3323 0.079 Uiso 1 1 calc R
C28 C -0.0894(2) 0.8901(2) 0.5157(2) 0.0511(11) Uani 1 1 d .
H28A H -0.0409 0.8955 0.5247 0.061 Uiso 1 1 calc R
H28B H -0.1077 0.8512 0.5418 0.061 Uiso 1 1 calc R
H28C H -0.1130 0.9341 0.5268 0.061 Uiso 1 1 calc R
C29 C -0.1946(2) 0.8613(2) 0.4111(2) 0.0562(12) Uani 1 1 d .
H29A H -0.2132 0.8226 0.4373 0.067 Uiso 1 1 calc R
H29B H -0.2016 0.8509 0.3650 0.067 Uiso 1 1 calc R
H29C H -0.2177 0.9056 0.4223 0.067 Uiso 1 1 calc R
C31 C -0.13590(16) 0.66643(18) 0.40253(16) 0.0266(8) Uani 1 1 d .
C32 C -0.15452(17) 0.60369(18) 0.37193(17) 0.0299(8) Uani 1 1 d .
H32 H -0.1332 0.5905 0.3324 0.036 Uiso 1 1 calc R
C33 C -0.20353(18) 0.5605(2) 0.39840(18) 0.0352(9) Uani 1 1 d .
H33 H -0.2160 0.5180 0.3769 0.042 Uiso 1 1 calc R
C34 C -0.23474(18) 0.5787(2) 0.45624(19) 0.0385(10) Uani 1 1 d .
H34 H -0.2687 0.5490 0.4743 0.046 Uiso 1 1 calc R
C35 C -0.21628(19) 0.6402(2) 0.48733(18) 0.0394(9) Uani 1 1 d .
H35 H -0.2374 0.6527 0.5271 0.047 Uiso 1 1 calc R
C36 C -0.16718(17) 0.6840(2) 0.46107(17) 0.0317(8) Uani 1 1 d .
H36 H -0.1547 0.7262 0.4830 0.038 Uiso 1 1 calc R
C41 C -0.10316(17) 0.74301(18) 0.28681(16) 0.0261(8) Uani 1 1 d .
C42 C -0.16759(19) 0.72521(19) 0.26536(19) 0.0370(9) Uani 1 1 d .
H42 H -0.1992 0.7045 0.2945 0.044 Uiso 1 1 calc R
C43 C -0.1857(2) 0.7377(2) 0.2014(2) 0.0492(11) Uani 1 1 d .
H43 H -0.2297 0.7248 0.1869 0.059 Uiso 1 1 calc R
C44 C -0.1415(2) 0.7680(2) 0.1590(2) 0.0514(12) Uani 1 1 d .
H44 H -0.1541 0.7753 0.1150 0.062 Uiso 1 1 calc R
C45 C -0.0782(2) 0.7880(2) 0.1805(2) 0.0484(11) Uani 1 1 d .
H45 H -0.0474 0.8099 0.1513 0.058 Uiso 1 1 calc R
C46 C -0.05911(19) 0.77662(19) 0.24406(18) 0.0363(9) Uani 1 1 d .
H46 H -0.0158 0.7917 0.2587 0.044 Uiso 1 1 calc R

loop_
_atom_site_aniso_label
_atom_site_aniso_U_11
_atom_site_aniso_U_22
_atom_site_aniso_U_33
_atom_site_aniso_U_23
_atom_site_aniso_U_13
_atom_site_aniso_U_12
Pd 0.02629(14) 0.03313(16) 0.01955(13) -0.00027(11) -0.00006(11) 0.00174(12)
Rh 0.02828(15) 0.02719(15) 0.02806(15) -0.00751(12) 0.00271(12) -0.00386(12)
P1 0.0225(4) 0.0220(4) 0.0192(4) -0.0018(3) 0.0010(3) 0.0005(4)
P2 0.0245(4) 0.0235(5) 0.0224(5) -0.0014(4) 0.0019(3) 0.0016(4)
Si1 0.0231(5) 0.0354(6) 0.0337(6) -0.0014(5) -0.0030(4) 0.0055(4)
Si2 0.0378(6) 0.0239(5) 0.0429(6) -0.0037(5) 0.0072(5) 0.0042(4)
O4 0.080(2) 0.044(2) 0.094(3) -0.0182(19) -0.021(2) -0.0082(17)
O5 0.0370(18) 0.073(2) 0.094(3) -0.0365(19) -0.0009(17) -0.0065(16)
N1 0.0250(15) 0.0277(16) 0.0207(15) 0.0001(12) -0.0002(11) 0.0024(12)
N2 0.0284(16) 0.0294(16) 0.0300(16) -0.0060(13) 0.0024(13) 0.0048(12)
C1 0.066(3) 0.076(3) 0.038(3) -0.001(2) -0.004(2) 0.019(3)
C2 0.128(6) 0.165(7) 0.028(3) 0.030(3) 0.026(3) 0.072(5)
C3 0.064(3) 0.072(3) 0.030(2) 0.003(2) 0.008(2) 0.010(3)
C4 0.046(2) 0.034(2) 0.047(3) -0.010(2) -0.0050(19) -0.0020(19)
C5 0.031(2) 0.052(3) 0.043(2) -0.016(2) 0.0006(18) -0.0072(18)
C10 0.0259(17) 0.0228(17) 0.0237(18) -0.0014(14) 0.0007(14) -0.0001(14)
C11 0.0249(18) 0.0286(19) 0.0228(18) 0.0020(15) 0.0030(14) 0.0028(14)
C12 0.032(2) 0.034(2) 0.032(2) -0.0001(17) 0.0046(16) -0.0019(16)
C13 0.039(2) 0.036(2) 0.052(3) 0.007(2) 0.0119(19) -0.0058(18)
C14 0.043(2) 0.054(3) 0.037(2) 0.011(2) 0.0135(18) -0.003(2)
C15 0.047(2) 0.056(3) 0.025(2) -0.0047(19) 0.0091(18) 0.001(2)
C16 0.037(2) 0.034(2) 0.030(2) -0.0044(16) 0.0063(16) 0.0007(16)
C17 0.030(2) 0.068(3) 0.044(2) 0.002(2) -0.0070(18) 0.0027(19)
C18 0.044(3) 0.042(3) 0.099(4) 0.006(3) -0.012(2) 0.011(2)
C19 0.034(2) 0.086(4) 0.046(3) -0.009(2) 0.0016(19) 0.027(2)
C21 0.0228(17) 0.0267(18) 0.0233(18) -0.0036(14) 0.0044(14) 0.0019(14)
C22 0.0267(17) 0.036(2) 0.0255(18) -0.0032(15) -0.0005(16) 0.0030(16)
C23 0.031(2) 0.049(3) 0.037(2) -0.0090(19) -0.0081(16) 0.0025(18)
C24 0.034(2) 0.040(2) 0.054(3) -0.013(2) -0.0032(19) -0.0117(18)
C25 0.041(2) 0.028(2) 0.055(3) 0.0024(18) -0.0035(19) -0.0085(17)
C26 0.032(2) 0.032(2) 0.031(2) -0.0022(16) -0.0001(16) -0.0013(16)
C27 0.076(3) 0.042(3) 0.080(4) 0.017(3) 0.020(3) 0.013(2)
C28 0.053(3) 0.047(3) 0.054(3) -0.020(2) 0.014(2) 0.002(2)
C29 0.044(3) 0.044(3) 0.080(3) -0.013(2) -0.003(2) 0.015(2)
C31 0.0248(17) 0.0294(19) 0.0255(18) 0.0040(15) 0.0012(14) 0.0050(14)
C32 0.0275(18) 0.031(2) 0.031(2) 0.0021(16) 0.0052(15) 0.0008(15)
C33 0.033(2) 0.033(2) 0.040(2) 0.0041(17) -0.0011(17) -0.0013(16)
C34 0.026(2) 0.043(2) 0.046(2) 0.0159(19) 0.0060(17) -0.0005(17)
C35 0.039(2) 0.050(3) 0.029(2) 0.0066(18) 0.0107(17) 0.0109(18)
C36 0.034(2) 0.033(2) 0.0282(19) -0.0008(16) 0.0028(15) 0.0021(16)
C41 0.0305(19) 0.0245(18) 0.0234(18) -0.0045(14) 0.0028(14) 0.0072(14)
C42 0.037(2) 0.036(2) 0.038(2) 0.0059(18) -0.0044(17) 0.0013(17)
C43 0.057(3) 0.045(3) 0.045(3) 0.002(2) -0.021(2) 0.001(2)
C44 0.080(3) 0.047(3) 0.028(2) 0.004(2) -0.013(2) 0.010(2)
C45 0.063(3) 0.046(3) 0.035(2) 0.016(2) 0.013(2) 0.015(2)
C46 0.038(2) 0.037(2) 0.034(2) 0.0115(17) 0.0053(16) 0.0095(17)

loop_
_atom_type_symbol
_atom_type_description
_atom_type_scat_dispersion_real
_atom_type_scat_dispersion_imag
_atom_type_scat_source
C C 0.0033 0.0016 'International Tables Vol C Tables 4.2.6.8 and 6.1.1.4'
H H 0.0000 0.0000 'International Tables Vol C Tables 4.2.6.8 and 6.1.1.4'
N N 0.0061 0.0033 'International Tables Vol C Tables 4.2.6.8 and 6.1.1.4'
O O 0.0106 0.0060 'International Tables Vol C Tables 4.2.6.8 and 6.1.1.4'
Si Si 0.0817 0.0704 'International Tables Vol C Tables 4.2.6.8 and 6.1.1.4'
P P 0.1023 0.0942 'International Tables Vol C Tables 4.2.6.8 and 6.1.1.4'
Rh Rh -1.1178 0.9187 'International Tables Vol C Tables 4.2.6.8 and 6.1.1.4'
Pd Pd -0.9988 1.0072 'International Tables Vol C Tables 4.2.6.8 and 6.1.1.4'

loop_
_geom_angle_atom_site_label_1
_geom_angle_atom_site_label_2
_geom_angle_atom_site_label_3
_geom_angle
C2 Pd C3 37.10(19)
C2 Pd N1 143.61(19)
C3 Pd N1 177.50(16)
C2 Pd C10 141.75(18)
C3 Pd C10 106.39(15)
N1 Pd C10 73.46(11)
C2 Pd C1 35.93(19)
C3 Pd C1 69.56(17)
N1 Pd C1 110.35(14)
C10 Pd C1 173.43(16)
C5 Rh C4 86.24(17)
C5 Rh N2 172.02(15)
C4 Rh N2 101.09(15)
C5 Rh C10 98.64(15)
C4 Rh C10 174.44(15)
N2 Rh C10 74.19(11)
N1 P1 C10 101.05(15)
N1 P1 C21 112.12(15)
C10 P1 C21 110.42(15)
N1 P1 C11 112.10(14)
C10 P1 C11 117.82(15)
C21 P1 C11 103.63(15)
N2 P2 C10 100.23(15)
N2 P2 C41 113.21(15)
C10 P2 C41 111.83(15)
N2 P2 C31 112.72(15)
C10 P2 C31 114.90(15)
C41 P2 C31 104.31(16)
N1 Si1 C18 111.28(17)
N1 Si1 C17 109.65(17)
C18 Si1 C17 107.2(2)
N1 Si1 C19 112.03(16)
C18 Si1 C19 107.4(2)
C17 Si1 C19 109.10(19)
N2 Si2 C27 111.63(18)
N2 Si2 C28 107.87(17)
C27 Si2 C28 109.4(2)
N2 Si2 C29 111.79(17)
C27 Si2 C29 107.0(2)
C28 Si2 C29 109.1(2)
P1 N1 Si1 138.99(18)
P1 N1 Pd 92.16(12)
Si1 N1 Pd 128.07(15)
P2 N2 Si2 136.52(18)
P2 N2 Rh 94.45(13)
Si2 N2 Rh 125.77(15)
C2 C1 Pd 68.4(3)
C1 C2 C3 133.9(7)
C1 C2 Pd 75.7(3)
C3 C2 Pd 71.7(3)
C2 C3 Pd 71.2(3)
O4 C4 Rh 174.8(4)
O5 C5 Rh 176.6(4)
P2 C10 P1 132.4(2)
P2 C10 Rh 90.39(14)
P1 C10 Rh 127.44(17)
P2 C10 Pd 123.43(17)
P1 C10 Pd 88.22(14)
Rh C10 Pd 90.07(12)
C16 C11 C12 118.4(3)
C16 C11 P1 121.6(3)
C12 C11 P1 119.8(3)
C13 C12 C11 120.4(3)
C14 C13 C12 120.3(4)
C15 C14 C13 119.7(4)
C14 C15 C16 120.4(4)
C15 C16 C11 120.8(4)
C26 C21 C22 118.9(3)
C26 C21 P1 117.9(3)
C22 C21 P1 123.2(3)
C23 C22 C21 120.2(3)
C24 C23 C22 120.2(4)
C23 C24 C25 120.2(3)
C24 C25 C26 119.8(4)
C25 C26 C21 120.7(3)
C32 C31 C36 118.5(3)
C32 C31 P2 120.8(3)
C36 C31 P2 120.6(3)
C33 C32 C31 120.7(3)
C32 C33 C34 120.4(4)
C35 C34 C33 119.5(3)
C34 C35 C36 120.5(3)
C35 C36 C31 120.4(3)
C42 C41 C46 118.8(3)
C42 C41 P2 123.8(3)
C46 C41 P2 117.3(3)
C43 C42 C41 119.9(4)
C44 C43 C42 121.1(4)
C43 C44 C45 119.3(4)
C46 C45 C44 120.7(4)
C45 C46 C41 120.1(4)

loop_
_geom_bond_atom_site_label_1
_geom_bond_atom_site_label_2
_geom_bond_distance
Pd C2 2.094(5)
Pd C3 2.101(4)
Pd N1 2.149(3)
Pd C10 2.152(3)
Pd C1 2.183(4)
Rh C5 1.839(4)
Rh C4 1.881(4)
Rh N2 2.119(3)
Rh C10 2.135(3)
P1 N1 1.593(3)
P1 C10 1.736(3)
P1 C21 1.825(3)
P1 C11 1.827(3)
P2 N2 1.609(3)
P2 C10 1.732(3)
P2 C41 1.810(3)
P2 C31 1.816(3)
Si1 N1 1.717(3)
Si1 C18 1.845(4)
Si1 C17 1.855(4)
Si1 C19 1.863(4)
Si2 N2 1.717(3)
Si2 C27 1.858(4)
Si2 C28 1.867(4)
Si2 C29 1.869(4)
O4 C4 1.115(4)
O5 C5 1.146(4)
C1 C2 1.322(7)
C2 C3 1.335(7)
C11 C16 1.390(5)
C11 C12 1.398(5)
C12 C13 1.385(5)
C13 C14 1.385(6)
C14 C15 1.374(6)
C15 C16 1.385(5)
C21 C26 1.387(5)
C21 C22 1.395(4)
C22 C23 1.384(5)
C23 C24 1.375(5)
C24 C25 1.382(5)
C25 C26 1.385(5)
C31 C32 1.392(5)
C31 C36 1.395(5)
C32 C33 1.378(5)
C33 C34 1.385(5)
C34 C35 1.375(5)
C35 C36 1.385(5)
C41 C42 1.388(5)
C41 C46 1.391(5)
C42 C43 1.386(5)
C43 C44 1.362(6)
C44 C45 1.380(6)
C45 C46 1.379(5)

loop_
_geom_torsion_atom_site_label_1
_geom_torsion_atom_site_label_2
_geom_torsion_atom_site_label_3
_geom_torsion_atom_site_label_4
_geom_torsion
C10 P1 N1 Si1 -171.2(3)
C21 P1 N1 Si1 71.2(3)
C11 P1 N1 Si1 -44.8(3)
C10 P1 N1 Pd 19.15(15)
C21 P1 N1 Pd -98.43(14)
C11 P1 N1 Pd 145.49(13)
C18 Si1 N1 P1 -98.7(3)
C17 Si1 N1 P1 142.9(3)
C19 Si1 N1 P1 21.6(3)
C18 Si1 N1 Pd 68.2(3)
C17 Si1 N1 Pd -50.3(2)
C19 Si1 N1 Pd -171.5(2)
C2 Pd N1 P1 152.2(4)
C3 Pd N1 P1 -103(3)
C10 Pd N1 P1 -15.73(12)
C1 Pd N1 P1 169.92(17)
C2 Pd N1 Si1 -19.2(5)
C3 Pd N1 Si1 86(3)
C10 Pd N1 Si1 172.9(2)
C1 Pd N1 Si1 -1.5(3)
C10 P2 N2 Si2 166.4(3)
C41 P2 N2 Si2 47.1(3)
C31 P2 N2 Si2 -71.0(3)
C10 P2 N2 Rh 7.29(15)
C41 P2 N2 Rh -111.96(14)
C31 P2 N2 Rh 129.93(13)
C27 Si2 N2 P2 -100.7(3)
C28 Si2 N2 P2 139.0(3)
C29 Si2 N2 P2 19.1(3)
C27 Si2 N2 Rh 53.3(3)
C28 Si2 N2 Rh -67.0(2)
C29 Si2 N2 Rh 173.1(2)
C5 Rh N2 P2 -32.6(11)
C4 Rh N2 P2 170.92(16)
C10 Rh N2 P2 -6.04(13)
C5 Rh N2 Si2 165.1(10)
C4 Rh N2 Si2 8.5(2)
C10 Rh N2 Si2 -168.4(2)
C3 Pd C1 C2 20.6(5)
N1 Pd C1 C2 -162.1(4)
C10 Pd C1 C2 73.5(15)
Pd C1 C2 C3 -46.0(7)
C3 Pd C2 C1 -146.9(7)
N1 Pd C2 C1 29.1(7)
C10 Pd C2 C1 -169.8(3)
N1 Pd C2 C3 176.0(3)
C10 Pd C2 C3 -22.9(7)
C1 Pd C2 C3 146.9(7)
C1 C2 C3 Pd 47.2(7)
N1 Pd C3 C2 -108(3)
C10 Pd C3 C2 165.5(4)
C1 Pd C3 C2 -20.0(5)
C5 Rh C4 O4 53(4)
N2 Rh C4 O4 -130(4)
C10 Rh C4 O4 -98(5)
C4 Rh C5 O5 45(7)
N2 Rh C5 O5 -112(7)
C10 Rh C5 O5 -138(7)
N2 P2 C10 P1 -153.3(3)
C41 P2 C10 P1 -33.0(3)
C31 P2 C10 P1 85.6(3)
N2 P2 C10 Rh -7.21(15)
C41 P2 C10 Rh 113.04(15)
C31 P2 C10 Rh -128.31(14)
N2 P2 C10 Pd 83.1(2)
C41 P2 C10 Pd -156.62(18)
C31 P2 C10 Pd -38.0(2)
N1 P1 C10 P2 -155.0(2)
C21 P1 C10 P2 -36.2(3)
C11 P1 C10 P2 82.5(3)
N1 P1 C10 Rh 69.6(2)
C21 P1 C10 Rh -171.57(19)
C11 P1 C10 Rh -52.8(3)
N1 P1 C10 Pd -19.12(15)
C21 P1 C10 Pd 99.70(14)
C11 P1 C10 Pd -141.56(13)
C5 Rh C10 P2 -178.00(17)
C4 Rh C10 P2 -26.8(17)
N2 Rh C10 P2 5.60(12)
C5 Rh C10 P1 -29.2(3)
C4 Rh C10 P1 122.0(16)
N2 Rh C10 P1 154.3(2)
C5 Rh C10 Pd 58.57(16)
C4 Rh C10 Pd -150.2(16)
N2 Rh C10 Pd -117.83(13)
C2 Pd C10 P2 -12.0(5)
C3 Pd C10 P2 -26.2(3)
N1 Pd C10 P2 156.4(2)
C1 Pd C10 P2 -77.4(14)
C2 Pd C10 P1 -154.1(4)
C3 Pd C10 P1 -168.20(17)
N1 Pd C10 P1 14.40(11)
C1 Pd C10 P1 140.6(13)
C2 Pd C10 Rh 78.5(4)
C3 Pd C10 Rh 64.34(18)
N1 Pd C10 Rh -113.06(12)
C1 Pd C10 Rh 13.2(14)
N1 P1 C11 C16 93.1(3)
C10 P1 C11 C16 -150.3(3)
C21 P1 C11 C16 -28.0(3)
N1 P1 C11 C12 -81.7(3)
C10 P1 C11 C12 34.9(3)
C21 P1 C11 C12 157.2(3)
C16 C11 C12 C13 -0.1(5)
P1 C11 C12 C13 174.9(3)
C11 C12 C13 C14 0.2(6)
C12 C13 C14 C15 -0.4(6)
C13 C14 C15 C16 0.4(6)
C14 C15 C16 C11 -0.2(6)
C12 C11 C16 C15 0.1(5)
P1 C11 C16 C15 -174.8(3)
N1 P1 C21 C26 19.8(3)
C10 P1 C21 C26 -92.1(3)
C11 P1 C21 C26 140.9(3)
N1 P1 C21 C22 -162.2(3)
C10 P1 C21 C22 85.9(3)
C11 P1 C21 C22 -41.1(3)
C26 C21 C22 C23 -1.0(5)
P1 C21 C22 C23 -179.0(3)
C21 C22 C23 C24 0.4(5)
C22 C23 C24 C25 0.3(6)
C23 C24 C25 C26 -0.4(6)
C24 C25 C26 C21 -0.3(6)
C22 C21 C26 C25 1.0(5)
P1 C21 C26 C25 179.1(3)
N2 P2 C31 C32 179.4(3)
C10 P2 C31 C32 -66.6(3)
C41 P2 C31 C32 56.2(3)
N2 P2 C31 C36 -1.1(3)
C10 P2 C31 C36 112.9(3)
C41 P2 C31 C36 -124.3(3)
C36 C31 C32 C33 1.0(5)
P2 C31 C32 C33 -179.5(3)
C31 C32 C33 C34 -0.4(5)
C32 C33 C34 C35 -0.3(5)
C33 C34 C35 C36 0.4(6)
C34 C35 C36 C31 0.2(5)
C32 C31 C36 C35 -0.9(5)
P2 C31 C36 C35 179.6(3)
N2 P2 C41 C42 -113.3(3)
C10 P2 C41 C42 134.3(3)
C31 P2 C41 C42 9.6(3)
N2 P2 C41 C46 67.6(3)
C10 P2 C41 C46 -44.7(3)
C31 P2 C41 C46 -169.5(3)
C46 C41 C42 C43 3.4(5)
P2 C41 C42 C43 -175.7(3)
C41 C42 C43 C44 -0.8(6)
C42 C43 C44 C45 -1.4(7)
C43 C44 C45 C46 1.0(6)
C44 C45 C46 C41 1.6(6)
C42 C41 C46 C45 -3.8(5)
P2 C41 C46 C45 175.3(3)
